data_2202753
loop_
_publ_author_name
'Kolev, Tsonko'
'Berends, Thorsten'
'Kleb, Dirk-Christian'
'Preut, Hans'
'Spiteller, Michael'

_publ_section_title
;
 <i>N</i>-Butyl-4-[2-(3,4-dihydroxyphenyl)vinyl]pyridinium chloride
;
_journal_issue 11
_journal_name_full 'Acta Crystallographica Section E'
_journal_page_first o1788
_journal_page_last o1789
_journal_paper_doi 10.1107/S1600536803023390
_journal_volume 59
_journal_year 2003
_chemical_formula_iupac 'C17 H20 N O2 1+, Cl 1-'
_chemical_formula_moiety 'C17 H20 N O2 1+, Cl 1-'
_chemical_formula_sum 'C17 H20 Cl N O2'
_chemical_formula_weight 305.79
_chemical_name_systematic
;
N-Butyl-4-[2-(3,4-dihydroxyphenyl)vinyl]pyridinium chloride
;
_space_group_IT_number 14
_symmetry_cell_setting monoclinic
_symmetry_space_group_name_Hall '-P 2yn'
_symmetry_space_group_name_H-M 'P 1 21/n 1'
_atom_sites_solution_hydrogens geom
_atom_sites_solution_primary direct
_atom_sites_solution_secondary difmap
_audit_creation_method SHELXL-97
_cell_angle_alpha 90.00
_cell_angle_beta 89.4079(15)
_cell_angle_gamma 90.00
_cell_formula_units_Z 4
_cell_length_a 7.6510(3)
_cell_length_b 8.6180(3)
_cell_length_c 24.5243(10)
_cell_measurement_reflns_used 12413
_cell_measurement_temperature 291.0(10)
_cell_measurement_theta_max 30.95
_cell_measurement_theta_min 2.78
_cell_volume 1616.96(11)
_computing_cell_refinement
;
DENZO and SCALEPACK (Otwinowski & Minor, 1997)
;
_computing_data_collection 'COLLECT (Nonius, 1998)'
_computing_data_reduction
;
DENZO and SCALEPACK
;
_computing_molecular_graphics 'SHELXTL-Plus (Sheldrick, 1991)'
_computing_publication_material
;
SHELXL97, PARST95 (Nardelli, 1995) and PLATON (Spek, 2001)
;
_computing_structure_refinement 'SHELXL97 (Sheldrick, 1997)'
_computing_structure_solution 'SHELXS97 (Sheldrick, 1990)'
_diffrn_ambient_temperature 291.0(10)
_diffrn_detector_area_resol_mean '19 vertical, 18 horizontal'
_diffrn_measured_fraction_theta_full 0.997
_diffrn_measured_fraction_theta_max 0.997
_diffrn_measurement_device_type 'Nonius KappaCCD'
_diffrn_measurement_method
;
367 frames via \w-rotation (\D\w = 1\%) and two times 20 s per frame
(five sets at different \k-angles)
;
_diffrn_radiation_monochromator graphite
_diffrn_radiation_source 'fine-focus sealed tube'
_diffrn_radiation_type MoK\a
_diffrn_radiation_wavelength 0.71073
_diffrn_reflns_av_R_equivalents 0.0804
_diffrn_reflns_av_sigmaI/netI 0.2221
_diffrn_reflns_limit_h_max 9
_diffrn_reflns_limit_h_min -9
_diffrn_reflns_limit_k_max 11
_diffrn_reflns_limit_k_min -9
_diffrn_reflns_limit_l_max 30
_diffrn_reflns_limit_l_min -31
_diffrn_reflns_number 11432
_diffrn_reflns_theta_full 27.50
_diffrn_reflns_theta_max 27.50
_diffrn_reflns_theta_min 2.78
_diffrn_standards_decay_% 0
_diffrn_standards_number 0
_exptl_absorpt_coefficient_mu 0.240
_exptl_absorpt_correction_type none
_exptl_crystal_colour yellow
_exptl_crystal_density_diffrn 1.256
_exptl_crystal_density_meas ?
_exptl_crystal_density_method 'not measured'
_exptl_crystal_description plate
_exptl_crystal_F_000 648
_exptl_crystal_size_max 0.65
_exptl_crystal_size_mid 0.15
_exptl_crystal_size_min 0.06
_refine_diff_density_max 0.317
_refine_diff_density_min -0.222
_refine_ls_extinction_method none
_refine_ls_goodness_of_fit_ref 0.807
_refine_ls_hydrogen_treatment mixed
_refine_ls_matrix_type full
_refine_ls_number_parameters 193
_refine_ls_number_reflns 3684
_refine_ls_number_restraints 0
_refine_ls_restrained_S_all 0.807
_refine_ls_R_factor_all 0.1383
_refine_ls_R_factor_gt 0.0397
_refine_ls_shift/su_max 0.001
_refine_ls_shift/su_mean 0.000
_refine_ls_structure_factor_coef Fsqd
_refine_ls_weighting_details 'calc w = 1/[\s^2^(Fo^2^)-0.06P] where P = (Fo^2^+2Fc^2^)/3'
_refine_ls_weighting_scheme calc
_refine_ls_wR_factor_gt 0.0579
_refine_ls_wR_factor_ref 0.0618
_reflns_number_gt 1185
_reflns_number_total 3684
_reflns_threshold_expression I>2\s(I)
_cod_data_source_file na6257.cif
_cod_data_source_block I
_cod_depositor_comments
;
The following automatic conversions were performed:

'_exptl_crystal_density_meas' value 'not measured' was changed to '?'
- the value is perceived as not measured.

Automatic conversion script
Id: cif_fix_values 3008 2015-01-20 13:52:24Z robertas 
;
_cod_original_sg_symbol_H-M 'P 21/n'
_cod_database_code 2202753
_cod_database_fobs_code 2202753

loop_
_symmetry_equiv_pos_as_xyz
'x, y, z'
'-x+1/2, y+1/2, -z+1/2'
'-x, -y, -z'
'x-1/2, -y-1/2, z-1/2'

loop_
_atom_site_label
_atom_site_fract_x
_atom_site_fract_y
_atom_site_fract_z
_atom_site_U_iso_or_equiv
_atom_site_adp_type
_atom_site_calc_flag
_atom_site_refinement_flags
_atom_site_occupancy
_atom_site_disorder_assembly
_atom_site_disorder_group
_atom_site_type_symbol
Cl1 1.03059(6) 0.04042(6) 1.242258(17) 0.0670(2) Uani d . 1 . . Cl
O1 1.10895(19) 0.1267(2) 1.11857(5) 0.0828(5) Uani d . 1 . . O
H1 1.1160 0.1303 1.1519 0.124 Uiso calc R 1 . . H
O2 1.28143(18) 0.32410(17) 1.18236(5) 0.0695(5) Uani d . 1 . . O
H2 1.3274 0.3949 1.1993 0.104 Uiso calc R 1 . . H
N1 1.0442(2) 0.5107(2) 0.75875(6) 0.0539(5) Uani d . 1 . . N
C1 1.1313(2) 0.3691(3) 0.92161(8) 0.0600(6) Uani d . 1 . . C
H1A 1.0839 0.2737 0.9316 0.072 Uiso calc R 1 . . H
C2 1.2125(2) 0.4494(3) 0.95962(7) 0.0614(6) Uani d . 1 . . C
H2A 1.2636 0.5418 0.9481 0.074 Uiso calc R 1 . . H
C3 1.2327(2) 0.4122(3) 1.01719(8) 0.0560(7) Uani d . 1 . . C
C4 1.1614(2) 0.2807(3) 1.04139(8) 0.0590(6) Uani d . 1 . . C
H4 1.1004 0.2090 1.0206 0.071 Uiso calc R 1 . . H
C5 1.1817(3) 0.2575(3) 1.09648(9) 0.0570(6) Uani d . 1 . . C
C6 1.2732(3) 0.3630(3) 1.12830(8) 0.0550(6) Uani d . 1 . . C
C7 1.3462(2) 0.4907(3) 1.10581(8) 0.0652(7) Uani d . 1 . . C
H7 1.4094 0.5603 1.1268 0.078 Uiso calc R 1 . . H
C8 1.3239(2) 0.5152(3) 1.04979(8) 0.0657(7) Uani d . 1 . . C
H8 1.3719 0.6037 1.0339 0.079 Uiso calc R 1 . . H
C9 1.1102(2) 0.4191(3) 0.86497(8) 0.0527(6) Uani d . 1 . . C
C10 1.0146(2) 0.3263(3) 0.82928(8) 0.0664(7) Uani d . 1 . . C
H10 0.9718 0.2307 0.8409 0.080 Uiso calc R 1 . . H
C11 0.9840(3) 0.3760(3) 0.77729(9) 0.0662(7) Uani d . 1 . . C
H11 0.9189 0.3134 0.7542 0.079 Uiso calc R 1 . . H
C12 1.1412(2) 0.6007(2) 0.79156(8) 0.0585(6) Uani d . 1 . . C
H12 1.1861 0.6939 0.7784 0.070 Uiso calc R 1 . . H
C13 1.1746(2) 0.5568(3) 0.84404(8) 0.0584(6) Uani d . 1 . . C
H13 1.2418 0.6208 0.8660 0.070 Uiso calc R 1 . . H
C14 1.0028(2) 0.5625(2) 0.70269(7) 0.0637(7) Uani d . 1 . . C
H14A 1.0306 0.6718 0.6991 0.076 Uiso calc R 1 . . H
H14B 0.8784 0.5503 0.6967 0.076 Uiso calc R 1 . . H
C15 1.1020(2) 0.4728(2) 0.65996(7) 0.0617(6) Uani d . 1 . . C
H15A 1.0706 0.3640 0.6626 0.074 Uiso calc R 1 . . H
H15B 1.2263 0.4816 0.6668 0.074 Uiso calc R 1 . . H
C16 1.0642(2) 0.5308(3) 0.60263(7) 0.0702(7) Uani d . 1 . . C
H16A 0.9392 0.5269 0.5966 0.084 Uiso calc R 1 . . H
H16B 1.1010 0.6382 0.5995 0.084 Uiso calc R 1 . . H
C17 1.1568(3) 0.4357(3) 0.55907(7) 0.1009(9) Uani d . 1 . . C
H17A 1.2791 0.4296 0.5672 0.151 Uiso calc R 1 . . H
H17B 1.1418 0.4842 0.5242 0.151 Uiso calc R 1 . . H
H17C 1.1081 0.3331 0.5583 0.151 Uiso calc R 1 . . H

loop_
_atom_site_aniso_label
_atom_site_aniso_U_11
_atom_site_aniso_U_22
_atom_site_aniso_U_33
_atom_site_aniso_U_12
_atom_site_aniso_U_13
_atom_site_aniso_U_23
Cl1 0.0712(3) 0.0636(5) 0.0663(3) -0.0003(3) -0.0087(2) 0.0078(3)
O1 0.0954(11) 0.0886(16) 0.0645(10) -0.0064(10) -0.0096(9) -0.0045(10)
O2 0.0830(11) 0.0756(14) 0.0501(8) 0.0006(8) -0.0120(7) 0.0002(8)
N1 0.0604(11) 0.0519(17) 0.0497(12) 0.0073(10) -0.0071(9) -0.0032(11)
C1 0.0621(14) 0.060(2) 0.0583(15) 0.0059(12) -0.0020(12) -0.0024(13)
C2 0.0557(13) 0.076(2) 0.0524(14) 0.0036(12) 0.0009(10) -0.0029(14)
C3 0.0532(14) 0.073(2) 0.0422(14) 0.0076(13) -0.0015(11) -0.0029(15)
C4 0.0584(15) 0.069(2) 0.0491(15) 0.0038(13) -0.0003(11) -0.0038(14)
C5 0.0626(15) 0.050(2) 0.0575(16) 0.0013(13) 0.0127(13) 0.0150(16)
C6 0.0518(14) 0.075(2) 0.0388(14) 0.0071(13) -0.0101(12) -0.0104(15)
C7 0.0622(14) 0.067(2) 0.0665(17) -0.0047(13) 0.0130(11) 0.0170(14)
C8 0.0624(13) 0.084(2) 0.0505(13) -0.0040(14) 0.0042(10) 0.0093(15)
C9 0.0519(14) 0.059(2) 0.0473(14) 0.0095(12) -0.0005(11) -0.0042(14)
C10 0.0874(16) 0.057(2) 0.0549(15) -0.0071(13) -0.0060(13) 0.0023(14)
C11 0.0814(16) 0.057(2) 0.0602(17) -0.0088(14) -0.0135(13) -0.0077(15)
C12 0.0618(14) 0.0515(19) 0.0624(15) -0.0036(12) -0.0065(11) 0.0001(14)
C13 0.0593(14) 0.063(2) 0.0530(14) -0.0006(13) -0.0124(11) -0.0010(14)
C14 0.0723(14) 0.069(2) 0.0501(13) 0.0106(13) -0.0181(11) 0.0045(13)
C15 0.0602(13) 0.0699(19) 0.0549(13) 0.0017(12) -0.0034(10) -0.0032(14)
C16 0.0713(14) 0.086(2) 0.0534(13) -0.0086(13) -0.0061(11) 0.0073(14)
C17 0.1056(17) 0.139(3) 0.0577(14) 0.0157(17) 0.0006(13) 0.0040(15)

loop_
_atom_type_symbol
_atom_type_description
_atom_type_scat_dispersion_real
_atom_type_scat_dispersion_imag
_atom_type_scat_source
C C 0.0033 0.0016 'International Tables Vol C Tables 4.2.6.8 and 6.1.1.4'
H H 0.0000 0.0000 'International Tables Vol C Tables 4.2.6.8 and 6.1.1.4'
O O 0.0106 0.0060 'International Tables Vol C Tables 4.2.6.8 and 6.1.1.4'
N N 0.0061 0.0033 'International Tables Vol C Tables 4.2.6.8 and 6.1.1.4'
Cl Cl 0.1484 0.1585 'International Tables Vol C Tables 4.2.6.8 and 6.1.1.4'

loop_
_geom_angle_atom_site_label_1
_geom_angle_atom_site_label_2
_geom_angle_atom_site_label_3
_geom_angle
C5 O1 H1 109.5
C6 O2 H2 109.5
C11 N1 C12 119.39(18)
C11 N1 C14 120.26(19)
C12 N1 C14 120.3(2)
C2 C1 C9 124.9(2)
C2 C1 H1A 117.5
C9 C1 H1A 117.5
C1 C2 C3 128.6(2)
C1 C2 H2A 115.7
C3 C2 H2A 115.7
C8 C3 C4 118.26(19)
C8 C3 C2 118.5(2)
C4 C3 C2 123.3(2)
C5 C4 C3 119.4(2)
C5 C4 H4 120.3
C3 C4 H4 120.3
O1 C5 C4 117.4(2)
O1 C5 C6 121.4(2)
C4 C5 C6 121.2(2)
C7 C6 O2 124.9(2)
C7 C6 C5 120.8(2)
O2 C6 C5 114.3(2)
C6 C7 C8 118.0(2)
C6 C7 H7 121.0
C8 C7 H7 121.0
C3 C8 C7 122.4(2)
C3 C8 H8 118.8
C7 C8 H8 118.8
C13 C9 C10 116.46(19)
C13 C9 C1 124.2(2)
C10 C9 C1 119.3(2)
C11 C10 C9 120.0(2)
C11 C10 H10 120.0
C9 C10 H10 120.0
N1 C11 C10 122.1(2)
N1 C11 H11 119.0
C10 C11 H11 119.0
N1 C12 C13 120.8(2)
N1 C12 H12 119.6
C13 C12 H12 119.6
C12 C13 C9 121.2(2)
C12 C13 H13 119.4
C9 C13 H13 119.4
N1 C14 C15 112.39(15)
N1 C14 H14A 109.1
C15 C14 H14A 109.1
N1 C14 H14B 109.1
C15 C14 H14B 109.1
H14A C14 H14B 107.9
C14 C15 C16 112.08(16)
C14 C15 H15A 109.2
C16 C15 H15A 109.2
C14 C15 H15B 109.2
C16 C15 H15B 109.2
H15A C15 H15B 107.9
C17 C16 C15 112.42(17)
C17 C16 H16A 109.1
C15 C16 H16A 109.1
C17 C16 H16B 109.1
C15 C16 H16B 109.1
H16A C16 H16B 107.9
C16 C17 H17A 109.5
C16 C17 H17B 109.5
H17A C17 H17B 109.5
C16 C17 H17C 109.5
H17A C17 H17C 109.5
H17B C17 H17C 109.5

loop_
_geom_bond_atom_site_label_1
_geom_bond_atom_site_label_2
_geom_bond_site_symmetry_2
_geom_bond_distance
_geom_bond_publ_flag
O1 C5 . 1.366(2) ?
O1 H1 . 0.8200 ?
O2 C6 . 1.3698(19) ?
O2 H2 . 0.8200 ?
N1 C11 . 1.327(2) ?
N1 C12 . 1.346(2) ?
N1 C14 . 1.4828(19) ?
C1 C2 . 1.321(2) ?
C1 C9 . 1.465(2) ?
C1 H1A . 0.9300 ?
C2 C3 . 1.458(2) ?
C2 H2A . 0.9300 ?
C3 C8 . 1.387(2) ?
C3 C4 . 1.388(2) ?
C4 C5 . 1.376(2) ?
C4 H4 . 0.9300 ?
C5 C6 . 1.392(3) ?
C6 C7 . 1.349(2) ?
C7 C8 . 1.402(2) ?
C7 H7 . 0.9300 ?
C8 H8 . 0.9300 ?
C9 C13 . 1.382(2) ?
C9 C10 . 1.398(2) ?
C10 C11 . 1.368(2) ?
C10 H10 . 0.9300 ?
C11 H11 . 0.9300 ?
C12 C13 . 1.368(2) ?
C12 H12 . 0.9300 ?
C13 H13 . 0.9300 ?
C14 C15 . 1.502(2) ?
C14 H14A . 0.9700 ?
C14 H14B . 0.9700 ?
C15 C16 . 1.5225(19) ?
C15 H15A . 0.9700 ?
C15 H15B . 0.9700 ?
C16 C17 . 1.516(2) ?
C16 H16A . 0.9700 ?
C16 H16B . 0.9700 ?
C17 H17A . 0.9600 ?
C17 H17B . 0.9600 ?
C17 H17C . 0.9600 ?

loop_
_geom_hbond_atom_site_label_D
_geom_hbond_atom_site_label_H
_geom_hbond_atom_site_label_A
_geom_hbond_site_symmetry_A
_geom_hbond_distance_DH
_geom_hbond_distance_HA
_geom_hbond_distance_DA
_geom_hbond_angle_DHA
O1 H1 O2 . 0.82 2.23 2.6691(19) 114
O1 H1 Cl1 . 0.82 2.43 3.1742(15) 151
O2 H2 Cl1 2_757 0.82 2.20 3.0027(13) 166
C11 H11 O2 4_565 0.93 2.38 3.297(2) 170

loop_
_geom_torsion_atom_site_label_1
_geom_torsion_atom_site_label_2
_geom_torsion_atom_site_label_3
_geom_torsion_atom_site_label_4
_geom_torsion
C9 C1 C2 C3 176.94(16)
C1 C2 C3 C8 -179.80(19)
C1 C2 C3 C4 -1.5(3)
C8 C3 C4 C5 0.6(3)
C2 C3 C4 C5 -177.70(17)
C3 C4 C5 O1 179.86(18)
C3 C4 C5 C6 -0.4(3)
O1 C5 C6 C7 179.16(19)
C4 C5 C6 C7 -0.6(3)
O1 C5 C6 O2 -0.5(3)
C4 C5 C6 O2 179.74(17)
O2 C6 C7 C8 -179.09(17)
C5 C6 C7 C8 1.3(3)
C4 C3 C8 C7 0.1(3)
C2 C3 C8 C7 178.49(16)
C6 C7 C8 C3 -1.1(3)
C2 C1 C9 C13 0.6(3)
C2 C1 C9 C10 -177.20(18)
C13 C9 C10 C11 -2.2(3)
C1 C9 C10 C11 175.74(17)
C12 N1 C11 C10 1.2(3)
C14 N1 C11 C10 -177.92(16)
C9 C10 C11 N1 0.8(3)
C11 N1 C12 C13 -1.7(3)
C14 N1 C12 C13 177.49(15)
N1 C12 C13 C9 0.1(3)
C10 C9 C13 C12 1.8(3)
C1 C9 C13 C12 -176.04(15)
C11 N1 C14 C15 -73.1(2)
C12 N1 C14 C15 107.75(19)
N1 C14 C15 C16 -177.77(16)
C14 C15 C16 C17 -177.14(17)

loop_
_cod_related_entry_id
_cod_related_entry_database
_cod_related_entry_code
1 ChemSpider 21131324
